data_4118500
loop_
_publ_author_name
'Takashi Shirahata'
'Keita Shiratori'
'Shouhei Kumeta'
'Tadashi Kawamoto'
'Tadahiko Ishikawa'
'Shin-ya Koshihara'
'Yoshiaki Nakano'
'Hideki Yamochi'
'Misaki, Yohji'
'Takehiko Mori'

_publ_contact_author_address
;
Department of Applied Chemistry, 
Graduate School of Science and Engineering, 
Ehime University, 
3 Bunkyo-cho, Matsuyama 790-8577, Japan
;
_publ_contact_author_email shirahata.takashi.mj@ehime-u.ac.jp
_publ_contact_author_fax +81-89-927-9922
_publ_contact_author_name 'Dr Takashi Shirahata'
_publ_contact_author_phone +81-89-927-8537
_publ_section_title
;
 Structural Transitions from Triangular to Square Molecular Arrangements
 in the Quasi-One-Dimensional Molecular Conductors (DMEDO-TTF)2XF6 (X = P,
 As, and Sb)
;
_journal_name_full 'Journal of the American Chemical Society'
_journal_page_first 13330
_journal_page_last 13340
_journal_paper_doi 10.1021/ja303435n
_journal_volume 134
_journal_year 2012
_chemical_formula_sum 'C20 H20 F6 O4 S8 Sb'
_chemical_formula_weight 816.59
_chemical_name_systematic
; 
 ? 
;
_space_group_IT_number 2
_symmetry_cell_setting triclinic
_symmetry_space_group_name_Hall '-P 1'
_symmetry_space_group_name_H-M 'P -1'
_atom_sites_solution_hydrogens geom
_atom_sites_solution_primary direct
_atom_sites_solution_secondary difmap
_audit_creation_method SHELXL-97
_cell_angle_alpha 90.58(2)
_cell_angle_beta 117.22(2)
_cell_angle_gamma 80.58(2)
_cell_formula_units_Z 1
_cell_length_a 7.886(3)
_cell_length_b 14.398(3)
_cell_length_c 7.076(3)
_cell_measurement_reflns_used 25
_cell_measurement_temperature 293
_cell_measurement_theta_max 14.6
_cell_measurement_theta_min 12.5
_cell_volume 702.9(4)
_computing_cell_refinement WinAFC
_computing_data_collection WinAFC
_computing_data_reduction CrystalStructure
_computing_molecular_graphics 'CrystalStructure 4.0'
_computing_publication_material 'CrystalStructure 4.0 (Rigaku, 2010)'
_computing_structure_refinement 'SHELXL97 (Sheldrick, 2008)'
_computing_structure_solution 'Il Milione (Burla, et al., 2007)'
_diffrn_ambient_temperature 293
_diffrn_measured_fraction_theta_full 0.993
_diffrn_measured_fraction_theta_max 0.993
_diffrn_measurement_device_type 'Rigaku AFC7R'
_diffrn_measurement_method \w-2\q
_diffrn_radiation_monochromator graphite
_diffrn_radiation_source 'fine-focus sealed tube'
_diffrn_radiation_type MoK\a
_diffrn_radiation_wavelength 0.71069
_diffrn_reflns_av_R_equivalents 0.0157
_diffrn_reflns_av_sigmaI/netI 0.0279
_diffrn_reflns_limit_h_max 11
_diffrn_reflns_limit_h_min -10
_diffrn_reflns_limit_k_max 20
_diffrn_reflns_limit_k_min 0
_diffrn_reflns_limit_l_max 9
_diffrn_reflns_limit_l_min -9
_diffrn_reflns_number 4230
_diffrn_reflns_theta_full 30.05
_diffrn_reflns_theta_max 30.05
_diffrn_reflns_theta_min 1.44
_exptl_absorpt_coefficient_mu 1.644
_exptl_absorpt_correction_T_max 0.9679
_exptl_absorpt_correction_T_min 0.8271
_exptl_absorpt_correction_type psi-scan
_exptl_absorpt_process_details
;
North, Phillips & Mathews, 1968 
;
_exptl_crystal_colour black
_exptl_crystal_density_diffrn 1.929
_exptl_crystal_description plate
_exptl_crystal_F_000 405
_exptl_crystal_size_max 0.60
_exptl_crystal_size_mid 0.12
_exptl_crystal_size_min 0.06
_refine_diff_density_max 2.755
_refine_diff_density_min -0.998
_refine_diff_density_rms 0.186
_refine_ls_extinction_method none
_refine_ls_goodness_of_fit_ref 1.061
_refine_ls_hydrogen_treatment constr
_refine_ls_matrix_type full
_refine_ls_number_parameters 178
_refine_ls_number_reflns 4083
_refine_ls_number_restraints 0
_refine_ls_restrained_S_all 1.061
_refine_ls_R_factor_all 0.0857
_refine_ls_R_factor_gt 0.0648
_refine_ls_shift/su_max 0.000
_refine_ls_shift/su_mean 0.000
_refine_ls_structure_factor_coef Fsqd
_refine_ls_weighting_details 'calc w=1/[\s^2^(Fo^2^)+(0.1347P)^2^+0.9312P] where P=(Fo^2^+2Fc^2^)/3'
_refine_ls_weighting_scheme calc
_refine_ls_wR_factor_gt 0.1885
_refine_ls_wR_factor_ref 0.2065
_reflns_number_gt 3187
_reflns_number_total 4083
_reflns_threshold_expression >2sigma(I)
_cod_data_source_file ja303435n_si_002_1.cif
_cod_data_source_block DMEDO-TTF_2_SbF_6_LT
_cod_original_cell_volume 702.8(4)
_cod_database_code 4118500

loop_
_symmetry_equiv_pos_as_xyz
'x, y, z'
'-x, -y, -z'

loop_
_atom_site_label
_atom_site_type_symbol
_atom_site_fract_x
_atom_site_fract_y
_atom_site_fract_z
_atom_site_U_iso_or_equiv
_atom_site_adp_type
_atom_site_occupancy
_atom_site_symmetry_multiplicity
_atom_site_calc_flag
_atom_site_refinement_flags
_atom_site_disorder_assembly
_atom_site_disorder_group
S1 S 0.32606(18) 0.60997(10) 0.6646(2) 0.0446(3) Uani 1 1 d . . .
S2 S 0.73454(18) 0.52287(9) 0.8710(2) 0.0436(3) Uani 1 1 d . . .
S3 S 0.20100(19) 0.40772(10) 0.5938(3) 0.0458(3) Uani 1 1 d . . .
S4 S 0.61419(18) 0.31570(9) 0.8037(2) 0.0429(3) Uani 1 1 d . . .
O1 O 0.1006(6) 0.2396(3) 0.5389(8) 0.0564(11) Uani 1 1 d . . .
O2 O 0.5026(7) 0.1501(3) 0.7400(9) 0.0605(12) Uani 1 1 d . . .
C1 C 0.4953(7) 0.5068(4) 0.7467(9) 0.0384(10) Uani 1 1 d . . .
C2 C 0.4447(7) 0.4191(4) 0.7196(8) 0.0373(10) Uani 1 1 d . . .
C3 C 0.4939(8) 0.6869(4) 0.7526(9) 0.0411(10) Uani 1 1 d . . .
C4 C 0.6807(8) 0.6471(4) 0.8465(10) 0.0431(11) Uani 1 1 d . . .
C5 C 0.2531(8) 0.2848(4) 0.6166(10) 0.0441(11) Uani 1 1 d . A .
C6 C 0.4399(8) 0.2436(4) 0.7119(10) 0.0435(11) Uani 1 1 d . A .
C7 C 0.4081(9) 0.7900(4) 0.7129(11) 0.0520(14) Uani 1 1 d . . .
H7A H 0.4845 0.8237 0.6743 0.078 Uiso 1 1 calc R . .
H7B H 0.4070 0.8135 0.8399 0.078 Uiso 1 1 calc R . .
H7C H 0.2779 0.7990 0.5992 0.078 Uiso 1 1 calc R . .
C8 C 0.8532(9) 0.6950(4) 0.9362(11) 0.0506(13) Uani 1 1 d . . .
H8A H 0.9205 0.6839 0.8520 0.076 Uiso 1 1 calc R . .
H8B H 0.9386 0.6703 1.0804 0.076 Uiso 1 1 calc R . .
H8C H 0.8113 0.7617 0.9338 0.076 Uiso 1 1 calc R . .
C9A C 0.168(3) 0.1392(13) 0.611(2) 0.058(3) Uani 0.633(13) 1 d P A 1
H9A1 H 0.1884 0.1308 0.7558 0.069 Uiso 0.633(13) 1 calc PR A 1
H9A2 H 0.0679 0.1042 0.5219 0.069 Uiso 0.633(13) 1 calc PR A 1
C10A C 0.3459(17) 0.1003(7) 0.603(2) 0.058(3) Uani 0.633(13) 1 d P A 1
H10A H 0.3257 0.1062 0.4573 0.070 Uiso 0.633(13) 1 calc PR A 1
H10B H 0.3824 0.0337 0.6499 0.070 Uiso 0.633(13) 1 calc PR A 1
C9B C 0.151(5) 0.147(3) 0.534(4) 0.058(3) Uani 0.367(13) 1 d P A 2
H9B1 H 0.1549 0.1345 0.4013 0.069 Uiso 0.367(13) 1 calc PR A 2
H9B2 H 0.0515 0.1156 0.5368 0.069 Uiso 0.367(13) 1 calc PR A 2
C10B C 0.3536(5) 0.1012(3) 0.7255(7) 0.058(3) Uani 0.367(13) 1 d P A 2
H10C H 0.3450 0.1039 0.8579 0.070 Uiso 0.367(13) 1 calc PR A 2
H10D H 0.3860 0.0354 0.7039 0.070 Uiso 0.367(13) 1 calc PR A 2
Sb1 Sb 0.0000(5) 0.0000(3) 0.0000(7) 0.0446(2) Uani 1 2 d SR . .
F1 F -0.1079(5) 0.0469(3) -0.2838(7) 0.118(2) Uani 1 1 d R . .
F2 F -0.2339(5) -0.0402(3) -0.0796(7) 0.106(2) Uani 1 1 d R . .
F3 F 0.0830(5) -0.1172(3) -0.0631(7) 0.141(3) Uani 1 1 d R . .

loop_
_atom_site_aniso_label
_atom_site_aniso_U_11
_atom_site_aniso_U_22
_atom_site_aniso_U_33
_atom_site_aniso_U_23
_atom_site_aniso_U_13
_atom_site_aniso_U_12
S1 0.0279(6) 0.0356(6) 0.0614(8) -0.0017(5) 0.0136(5) -0.0043(4)
S2 0.0269(6) 0.0346(6) 0.0610(8) -0.0021(5) 0.0128(5) -0.0064(4)
S3 0.0269(5) 0.0357(6) 0.0646(8) -0.0017(5) 0.0125(5) -0.0055(5)
S4 0.0264(5) 0.0361(6) 0.0577(8) -0.0033(5) 0.0117(5) -0.0068(4)
O1 0.034(2) 0.044(2) 0.083(3) -0.007(2) 0.017(2) -0.0155(17)
O2 0.039(2) 0.033(2) 0.090(3) -0.002(2) 0.014(2) -0.0038(16)
C1 0.028(2) 0.036(2) 0.047(3) -0.0027(19) 0.0138(19) -0.0072(18)
C2 0.028(2) 0.036(2) 0.045(2) -0.0054(19) 0.0130(19) -0.0090(17)
C3 0.037(2) 0.034(2) 0.050(3) -0.002(2) 0.018(2) -0.0083(19)
C4 0.038(2) 0.041(3) 0.052(3) -0.007(2) 0.020(2) -0.013(2)
C5 0.032(2) 0.038(3) 0.057(3) -0.004(2) 0.015(2) -0.010(2)
C6 0.033(2) 0.033(2) 0.057(3) -0.003(2) 0.016(2) -0.0050(19)
C7 0.050(3) 0.030(2) 0.070(4) 0.001(2) 0.024(3) -0.001(2)
C8 0.044(3) 0.036(3) 0.068(4) -0.007(2) 0.019(3) -0.018(2)
C9A 0.050(5) 0.049(5) 0.057(10) 0.013(8) 0.008(8) -0.018(4)
C10A 0.055(5) 0.038(4) 0.073(7) -0.017(5) 0.021(6) -0.015(3)
C9B 0.050(5) 0.049(5) 0.057(10) 0.013(8) 0.008(8) -0.018(4)
C10B 0.055(5) 0.038(4) 0.073(7) -0.017(5) 0.021(6) -0.015(3)
Sb1 0.0382(3) 0.0355(3) 0.0553(3) -0.0026(2) 0.0160(2) -0.01160(19)
F1 0.099(5) 0.154(6) 0.088(4) 0.043(4) 0.035(4) -0.013(4)
F2 0.050(3) 0.076(3) 0.170(6) 0.018(4) 0.030(3) -0.019(2)
F3 0.085(5) 0.104(5) 0.186(8) -0.052(5) 0.030(5) 0.006(4)

loop_
_atom_type_symbol
_atom_type_description
_atom_type_scat_dispersion_real
_atom_type_scat_dispersion_imag
_atom_type_scat_source
C C 0.0033 0.0016 'International Tables Vol C Tables 4.2.6.8 and 6.1.1.4'
H H 0.0000 0.0000 'International Tables Vol C Tables 4.2.6.8 and 6.1.1.4'
F F 0.0171 0.0103 'International Tables Vol C Tables 4.2.6.8 and 6.1.1.4'
O O 0.0106 0.0060 'International Tables Vol C Tables 4.2.6.8 and 6.1.1.4'
S S 0.1246 0.1234 'International Tables Vol C Tables 4.2.6.8 and 6.1.1.4'
Sb Sb -0.5866 1.5461 'International Tables Vol C Tables 4.2.6.8 and 6.1.1.4'

loop_
_geom_angle_atom_site_label_1
_geom_angle_atom_site_label_2
_geom_angle_atom_site_label_3
_geom_angle
_geom_angle_site_symmetry_1
_geom_angle_site_symmetry_3
C1 S1 C3 96.2(3) . .
C1 S2 C4 95.7(3) . .
C5 S3 C2 93.7(3) . .
C2 S4 C6 93.8(2) . .
C9B O1 C5 113.1(16) . .
C9B O1 C9A 19.9(14) . .
C5 O1 C9A 109.4(8) . .
C6 O2 C10B 110.8(4) . .
C6 O2 C10A 110.7(6) . .
C10B O2 C10A 33.7(6) . .
C2 C1 S1 122.7(4) . .
C2 C1 S2 122.6(4) . .
S1 C1 S2 114.7(3) . .
C1 C2 S4 122.7(4) . .
C1 C2 S3 120.3(4) . .
S4 C2 S3 116.9(3) . .
C4 C3 C7 128.0(5) . .
C4 C3 S1 116.6(4) . .
C7 C3 S1 115.5(4) . .
C3 C4 C8 128.0(5) . .
C3 C4 S2 116.9(4) . .
C8 C4 S2 115.1(4) . .
C6 C5 O1 125.8(5) . .
C6 C5 S3 117.4(4) . .
O1 C5 S3 116.7(4) . .
C5 C6 O2 124.4(5) . .
C5 C6 S4 118.2(4) . .
O2 C6 S4 117.4(4) . .
C3 C7 H7A 109.5 . .
C3 C7 H7B 109.5 . .
H7A C7 H7B 109.5 . .
C3 C7 H7C 109.5 . .
H7A C7 H7C 109.5 . .
H7B C7 H7C 109.5 . .
C4 C8 H8A 109.5 . .
C4 C8 H8B 109.5 . .
H8A C8 H8B 109.5 . .
C4 C8 H8C 109.5 . .
H8A C8 H8C 109.5 . .
H8B C8 H8C 109.5 . .
C10A C9A O1 113.3(12) . .
C10A C9A H9A1 108.9 . .
O1 C9A H9A1 108.9 . .
C10A C9A H9A2 108.9 . .
O1 C9A H9A2 108.9 . .
H9A1 C9A H9A2 107.7 . .
C9A C10A O2 110.4(10) . .
C9A C10A H10A 109.6 . .
O2 C10A H10A 109.6 . .
C9A C10A H10B 109.6 . .
O2 C10A H10B 109.6 . .
H10A C10A H10B 108.1 . .
O1 C9B C10B 114(2) . .
O1 C9B H9B1 108.7 . .
C10B C9B H9B1 108.7 . .
O1 C9B H9B2 108.7 . .
C10B C9B H9B2 108.7 . .
H9B1 C9B H9B2 107.6 . .
O2 C10B C9B 110.8(12) . .
O2 C10B H10C 109.5 . .
C9B C10B H10C 109.5 . .
O2 C10B H10D 109.5 . .
C9B C10B H10D 109.5 . .
H10C C10B H10D 108.1 . .
F3 Sb1 F3 180.0(4) . 2
F3 Sb1 F2 85.8 . .
F3 Sb1 F2 94.2(2) 2 .
F3 Sb1 F2 94.2(3) . 2
F3 Sb1 F2 85.8(3) 2 2
F2 Sb1 F2 180.0(4) . 2
F3 Sb1 F1 91.6 . .
F3 Sb1 F1 88.4(3) 2 .
F2 Sb1 F1 85.6 . .
F2 Sb1 F1 94.4(3) 2 .
F3 Sb1 F1 88.4(3) . 2
F3 Sb1 F1 91.6(4) 2 2
F2 Sb1 F1 94.4(2) . 2
F2 Sb1 F1 85.6(3) 2 2
F1 Sb1 F1 180.0(3) . 2

loop_
_geom_bond_atom_site_label_1
_geom_bond_atom_site_label_2
_geom_bond_distance
_geom_bond_site_symmetry_2
S1 C1 1.727(5) .
S1 C3 1.755(5) .
S2 C1 1.734(5) .
S2 C4 1.761(6) .
S3 C5 1.742(6) .
S3 C2 1.745(5) .
S4 C2 1.731(5) .
S4 C6 1.739(6) .
O1 C9B 1.34(4) .
O1 C5 1.348(6) .
O1 C9A 1.465(18) .
O2 C6 1.339(7) .
O2 C10B 1.431(6) .
O2 C10A 1.470(11) .
C1 C2 1.372(7) .
C3 C4 1.333(8) .
C3 C7 1.499(7) .
C4 C8 1.496(8) .
C5 C6 1.338(8) .
C7 H7A 0.9600 .
C7 H7B 0.9600 .
C7 H7C 0.9600 .
C8 H8A 0.9600 .
C8 H8B 0.9600 .
C8 H8C 0.9600 .
C9A C10A 1.45(2) .
C9A H9A1 0.9700 .
C9A H9A2 0.9700 .
C10A H10A 0.9700 .
C10A H10B 0.9700 .
C9B C10B 1.58(3) .
C9B H9B1 0.9700 .
C9B H9B2 0.9700 .
C10B H10C 0.9700 .
C10B H10D 0.9700 .
Sb1 F3 1.8349 .
Sb1 F3 1.835(8) 2
Sb1 F2 1.8569 .
Sb1 F2 1.857(7) 2
Sb1 F1 1.8678 .
Sb1 F1 1.868(8) 2
